data_7027198
loop_
_publ_author_name
'Angus, Patricia M.'
'Elliott, Anthony J.'
'Sargeson, Alan M.'
'Willis, Anthony C.'

_publ_section_title
;
 Synthesis and properties of cobalt(III) complexes of tripodal ligands
 containing amide functional groups
;
_journal_issue 7
_journal_name_full 'Journal of the Chemical Society, Dalton Transactions'
_journal_page_first 1131
_journal_paper_doi 10.1039/a809316d
_journal_year 1999
_chemical_formula_moiety 'C11 H21 Co N6, 3(H2 O)'
_chemical_formula_sum 'C11 H27 Co N6 O6'
_chemical_formula_weight 398.30
_chemical_name_systematic
;
[(1,1,1-tris(4-amino-1-oxo-2-azabutyl)ethane)cobalt(III)] trihydrate
;
_space_group_IT_number 170
_symmetry_cell_setting hexagonal
_symmetry_Int_Tables_number 170
_symmetry_space_group_name_Hall 'P 65'
_symmetry_space_group_name_H-M 'P 65'
_audit_creation_date 1998-11-17
_audit_creation_method 'by teXsan v1.8'
_audit_update_record
;
94-02-28  structure finished and report compiled
98-11-18  cif generated from archived files
98-11-18  acw modifies cif
;
_cell_angle_alpha 90
_cell_angle_beta 90
_cell_angle_gamma 120
_cell_formula_units_Z 6
_cell_length_a 8.040(3)
_cell_length_b 8.040
_cell_length_c 43.730(4)
_cell_measurement_reflns_used 25
_cell_measurement_temperature 296.2
_cell_measurement_theta_max 49.2
_cell_measurement_theta_min 46.9
_cell_volume 2448.1(9)
_computing_cell_refinement 'MSC/AFC Diffractometer Control'
_computing_data_collection 'MSC/AFC Diffractometer Control'
_computing_data_reduction 'teXsan (MSC, 1992-1997)'
_computing_publication_material 'teXsan (MSC, 1992-1997)'
_computing_structure_refinement 'teXsan (MSC, 1992-1997)'
_computing_structure_solution
;
SHELXS86 (Sheldrick, 1985)
;
_diffrn_ambient_temperature 296.2
_diffrn_measurement_device_type 'Rigaku AFC6R'
_diffrn_measurement_method \w
_diffrn_orient_matrix_UB_11 -0.12944
_diffrn_orient_matrix_UB_12 -0.02667
_diffrn_orient_matrix_UB_13 0.00702
_diffrn_orient_matrix_UB_21 -0.05968
_diffrn_orient_matrix_UB_22 -0.13074
_diffrn_orient_matrix_UB_23 -0.00941
_diffrn_orient_matrix_UB_31 0.01769
_diffrn_orient_matrix_UB_32 -0.05314
_diffrn_orient_matrix_UB_33 0.01962
_diffrn_radiation_detector 'scintillation counter'
_diffrn_radiation_monochromator graphite
_diffrn_radiation_source 'Rigaku rotating anode'
_diffrn_radiation_type 'Cu K\a'
_diffrn_radiation_wavelength 1.5418
_diffrn_reflns_av_R_equivalents 0.04984
_diffrn_reflns_limit_h_max 7
_diffrn_reflns_limit_h_min -8
_diffrn_reflns_limit_k_max 8
_diffrn_reflns_limit_k_min 0
_diffrn_reflns_limit_l_max 49
_diffrn_reflns_limit_l_min 0
_diffrn_reflns_number 3956
_diffrn_reflns_reduction_process 'Lp corrections applied'
_diffrn_reflns_theta_max 59.98
_diffrn_reflns_theta_min 3.03
_diffrn_standards_decay_% -1.72
_diffrn_standards_interval_count 150
_diffrn_standards_number 3
_exptl_absorpt_coefficient_mu 8.650
_exptl_absorpt_correction_T_max 0.338
_exptl_absorpt_correction_T_min 0.244
_exptl_absorpt_correction_type
;
analytical (de Meulenaer & Tompa, 1965)
;
_exptl_crystal_colour orange
_exptl_crystal_density_diffrn 1.621
_exptl_crystal_density_meas ?
_exptl_crystal_description 'hexagonal prism'
_exptl_crystal_F_000 1260.00
_exptl_crystal_size_max 0.28
_exptl_crystal_size_mid 0.18
_exptl_crystal_size_min 0.18
_refine_diff_density_max 0.30
_refine_diff_density_min -0.31
_refine_ls_abs_structure_details
;
Refinement in space group P 6~1~ with inverted coordinates yielded a higher
R-factor.
;
_refine_ls_extinction_method none
_refine_ls_goodness_of_fit_ref 1.720
_refine_ls_hydrogen_treatment noref
_refine_ls_matrix_type full
_refine_ls_number_constraints 0
_refine_ls_number_parameters 216
_refine_ls_number_reflns 1090
_refine_ls_number_restraints 0
_refine_ls_R_factor_gt 0.0270
_refine_ls_shift/esd_max 0.0060
_refine_ls_shift/esd_mean 0.0000
_refine_ls_structure_factor_coef F
_refine_ls_weighting_details 'w = 1/[\s^2^(Fo) + 0.00001|Fo|^2^]'
_refine_ls_weighting_scheme calc
_refine_ls_wR_factor_ref 0.0290
_reflns_number_gt 1090
_reflns_number_total 1259
_reflns_threshold_expression I>3.00\s(I)
_cod_data_source_file 809316dsup1.cif
_cod_data_source_block aje2
_cod_depositor_comments
;
The following automatic conversions were performed:

'_exptl_crystal_density_meas' value 'not measured' was changed to '?'
- the value is perceived as not measured.

Automatic conversion script
Id: cif_fix_values 3008 2015-01-20 13:52:24Z robertas 

The following automatic conversions were performed:

'_refine_ls_weighting_scheme' value 'w = 1/[\s^2^(Fo) +
0.00001|Fo|^2^]' was changed to 'calc'. New tag
'_refine_ls_weighting_details' was created. The value of the new tag
was set to 'w = 1/[\s^2^(Fo) + 0.00001|Fo|^2^]'.

Automatic conversion script
Id: cif_fix_values 3143 2015-03-26 13:38:13Z robertas 
;
_cod_original_cell_volume 2447.8(5)
_cod_original_sg_symbol_H-M 'P 65       '
_cod_original_formula_sum 'C11 H27 Co N6 O6 '
_cod_database_code 7027198

loop_
_symmetry_equiv_pos_as_xyz
'   +x,   +y,   +z'
'   -y,   +x-y,2/3+z'
'   -x+y,   -x,1/3+z'
'   -x,   -y,1/2+z'
'   +y,   -x+y,1/6+z'
'   +x-y,   +x,5/6+z'

loop_
_atom_site_label
_atom_site_fract_x
_atom_site_fract_y
_atom_site_fract_z
_atom_site_U_iso_or_equiv
_atom_site_occupancy
_atom_site_adp_type
_atom_site_calc_flag
Co(1) 0.3398(1) 0.2575(1) 0.0000 0.0196(2) 1.000 Uani d
O(1) 0.0788(5) 0.3805(5) 0.06647(8) 0.031(1) 1.000 Uani d
O(2) 0.4654(5) 0.8087(5) 0.00251(8) 0.030(1) 1.000 Uani d
O(3) 0.6570(5) 0.5816(5) 0.07028(8) 0.031(1) 1.000 Uani d
O(4) 0.7134(6) 0.7875(6) 0.12633(8) 0.047(1) 1.000 Uani d
O(5) -0.0164(5) 0.6203(5) 0.09611(8) 0.036(1) 1.000 Uani d
O(6) -0.0363(6) 0.1995(6) 0.12345(8) 0.040(1) 1.000 Uani d
N(1) 0.2145(6) -0.0220(6) 0.0090(1) 0.030(1) 1.000 Uani d
N(2) 0.1416(6) 0.2547(6) 0.02387(9) 0.023(1) 1.000 Uani d
N(3) 0.1925(6) 0.1962(6) -0.03928(9) 0.027(1) 1.000 Uani d
N(4) 0.4245(6) 0.5161(6) -0.01139(9) 0.022(1) 1.000 Uani d
N(5) 0.5653(7) 0.2576(7) -0.0190(1) 0.033(1) 1.000 Uani d
N(6) 0.5000(6) 0.3423(6) 0.03501(9) 0.023(1) 1.000 Uani d
C(1) 0.0728(9) -0.0673(8) 0.0341(1) 0.035(2) 1.000 Uani d
C(2) -0.0181(8) 0.0578(8) 0.0299(1) 0.032(2) 1.000 Uani d
C(3) 0.1843(7) 0.3883(7) 0.0446(1) 0.022(1) 1.000 Uani d
C(4) 0.2036(8) 0.3693(8) -0.0519(1) 0.033(2) 1.000 Uani d
C(5) 0.3935(8) 0.5370(8) -0.0439(1) 0.030(2) 1.000 Uani d
C(6) 0.4306(7) 0.6397(8) 0.0081(1) 0.023(1) 1.000 Uani d
C(7) 0.7224(8) 0.3127(9) 0.0029(2) 0.036(2) 1.000 Uani d
C(8) 0.6430(8) 0.2776(8) 0.0351(1) 0.028(2) 1.000 Uani d
C(9) 0.5310(7) 0.4930(7) 0.0503(1) 0.022(1) 1.000 Uani d
C(10) 0.3900(8) 0.5674(8) 0.0422(1) 0.022(1) 1.000 Uani d
C(11) 0.4144(7) 0.7252(8) 0.0634(1) 0.027(1) 1.000 Uani d
H(1) 0.2996 -0.0507 0.0146 0.036 1.000 Uiso c
H(2) 0.1564 -0.0869 -0.0071 0.036 1.000 Uiso c
H(3) 0.0742 0.1123 -0.0359 0.032 1.000 Uiso c
H(4) 0.2403 0.1508 -0.0522 0.032 1.000 Uiso c
H(5) 0.6060 0.3377 -0.0340 0.040 1.000 Uiso c
H(6) 0.5299 0.1442 -0.0258 0.040 1.000 Uiso c
H(7) 0.1362 -0.0407 0.0534 0.042 1.000 Uiso c
H(8) -0.0234 -0.1990 0.0333 0.042 1.000 Uiso c
H(9) -0.1047 0.0130 0.0131 0.039 1.000 Uiso c
H(10) -0.0850 0.0561 0.0479 0.039 1.000 Uiso c
H(11) 0.1042 0.3863 -0.0435 0.040 1.000 Uiso c
H(12) 0.1900 0.3581 -0.0735 0.040 1.000 Uiso c
H(13) 0.4918 0.5367 -0.0560 0.036 1.000 Uiso c
H(14) 0.3926 0.6533 -0.0473 0.036 1.000 Uiso c
H(15) 0.8141 0.4450 0.0004 0.044 1.000 Uiso c
H(16) 0.7822 0.2382 -0.0007 0.044 1.000 Uiso c
H(17) 0.5834 0.1450 0.0400 0.034 1.000 Uiso c
H(18) 0.7424 0.3498 0.0494 0.034 1.000 Uiso c
H(19) 0.5405 0.8321 0.0614 0.032 1.000 Uiso c
H(20) 0.3949 0.6801 0.0839 0.032 1.000 Uiso c
H(21) 0.3232 0.7632 0.0584 0.032 1.000 Uiso c
H(22) 0.6892 0.7196 0.1057 0.059 1.000 Uiso c
H(23) 0.7844 0.9025 0.1161 0.059 1.000 Uiso c
H(24) 0.0272 0.5401 0.0819 0.044 1.000 Uiso c
H(25) 0.0397 0.6195 0.1152 0.044 1.000 Uiso c
H(26) -0.0390 0.2152 0.1048 0.051 1.000 Uiso c
H(27) -0.0793 0.2571 0.1351 0.051 1.000 Uiso c

loop_
_atom_site_aniso_label
_atom_site_aniso_U_11
_atom_site_aniso_U_22
_atom_site_aniso_U_33
_atom_site_aniso_U_12
_atom_site_aniso_U_13
_atom_site_aniso_U_23
Co(1) 0.0210(4) 0.0212(5) 0.0187(4) 0.0121(4) -0.0004(4) -0.0015(4)
O(1) 0.033(2) 0.033(2) 0.027(2) 0.017(2) 0.009(2) -0.005(2)
O(2) 0.038(2) 0.026(2) 0.029(2) 0.018(2) 0.004(2) 0.005(2)
O(3) 0.029(2) 0.035(2) 0.034(2) 0.019(2) -0.010(2) -0.012(2)
O(4) 0.055(3) 0.045(3) 0.036(2) 0.021(2) -0.002(2) -0.007(2)
O(5) 0.039(2) 0.044(2) 0.031(2) 0.025(2) -0.010(2) -0.015(2)
O(6) 0.050(3) 0.049(3) 0.034(2) 0.034(2) 0.007(2) 0.005(2)
N(1) 0.033(3) 0.032(3) 0.031(3) 0.021(2) -0.009(2) -0.003(2)
N(2) 0.023(2) 0.018(2) 0.024(2) 0.007(2) 0.003(2) 0.001(2)
N(3) 0.029(3) 0.027(3) 0.024(2) 0.014(2) -0.002(2) -0.006(2)
N(4) 0.022(2) 0.021(2) 0.019(2) 0.010(2) 0.001(2) 0.001(2)
N(5) 0.037(3) 0.047(3) 0.023(2) 0.026(3) 0.000(2) -0.008(2)
N(6) 0.022(2) 0.028(3) 0.023(2) 0.016(2) 0.000(2) -0.001(2)
C(1) 0.035(3) 0.029(3) 0.035(3) 0.011(3) 0.003(3) 0.006(3)
C(2) 0.024(3) 0.027(3) 0.033(3) 0.003(2) 0.003(3) -0.004(3)
C(3) 0.020(3) 0.022(3) 0.026(3) 0.011(2) 0.006(3) 0.005(3)
C(4) 0.040(3) 0.037(3) 0.028(3) 0.023(3) -0.008(3) -0.001(3)
C(5) 0.036(3) 0.029(3) 0.020(3) 0.013(3) 0.003(3) 0.002(2)
C(6) 0.018(3) 0.025(3) 0.026(3) 0.012(2) 0.000(2) 0.004(2)
C(7) 0.027(3) 0.048(4) 0.040(3) 0.023(3) -0.005(3) -0.010(3)
C(8) 0.031(3) 0.033(3) 0.033(3) 0.025(3) -0.005(3) -0.007(3)
C(9) 0.020(3) 0.022(3) 0.023(3) 0.009(2) 0.000(2) 0.000(2)
C(10) 0.023(3) 0.024(3) 0.021(3) 0.012(2) 0.001(2) -0.001(2)
C(11) 0.029(3) 0.025(3) 0.027(3) 0.014(3) -0.001(3) -0.001(3)

loop_
_atom_type_symbol
_atom_type_oxidation_number
_atom_type_number_in_cell
_atom_type_scat_dispersion_real
_atom_type_scat_dispersion_imag
_atom_type_scat_source
C 0 66 0.017 0.009
;International Tables for Crystallography
(1992, Vol. C, Tables 4.2.6.8 and 6.1.1.1)
;
H 0 162 0.000 0.000
;International Tables for Crystallography
(1992, Vol. C, Table 6.1.1.2)
;
Co 0 6 -2.464 3.608
;International Tables for Crystallography
(1992, Vol. C, Tables 4.2.6.8 and 6.1.1.1)
;
N 0 36 0.029 0.018
;International Tables for Crystallography
(1992, Vol. C, Tables 4.2.6.8 and 6.1.1.1)
;
O 0 36 0.047 0.032
;International Tables for Crystallography
(1992, Vol. C, Tables 4.2.6.8 and 6.1.1.1)
;

loop_
_geom_angle_atom_site_label_1
_geom_angle_atom_site_label_2
_geom_angle_atom_site_label_3
_geom_angle
_geom_angle_publ_flag
N(1) Co(1) N(2) 86.0(2) yes
N(1) Co(1) N(3) 89.4(2) yes
N(1) Co(1) N(4) 171.5(2) yes
N(1) Co(1) N(5) 91.7(2) yes
N(1) Co(1) N(6) 96.6(2) yes
N(2) Co(1) N(3) 94.5(2) yes
N(2) Co(1) N(4) 89.8(2) yes
N(2) Co(1) N(5) 171.2(2) yes
N(2) Co(1) N(6) 88.6(2) yes
N(3) Co(1) N(4) 83.6(2) yes
N(3) Co(1) N(5) 93.9(2) yes
N(3) Co(1) N(6) 173.4(2) yes
N(4) Co(1) N(5) 93.5(2) yes
N(4) Co(1) N(6) 90.6(2) yes
N(5) Co(1) N(6) 83.3(2) yes
H(22) O(4) H(23) 88.0 no
H(24) O(5) H(25) 101.9 no
H(26) O(6) H(27) 116.8 no
Co(1) N(1) C(1) 108.4(3) yes
Co(1) N(1) H(1) 109.7 no
Co(1) N(1) H(2) 109.7 no
C(1) N(1) H(1) 109.7 no
C(1) N(1) H(2) 109.7 no
H(1) N(1) H(2) 109.5 no
Co(1) N(2) C(2) 112.7(3) yes
Co(1) N(2) C(3) 119.7(3) yes
C(2) N(2) C(3) 118.9(4) yes
Co(1) N(3) C(4) 110.0(3) yes
Co(1) N(3) H(3) 109.3 no
Co(1) N(3) H(4) 109.3 no
C(4) N(3) H(3) 109.3 no
C(4) N(3) H(4) 109.3 no
H(3) N(3) H(4) 109.5 no
Co(1) N(4) C(5) 113.0(3) yes
Co(1) N(4) C(6) 121.6(3) yes
C(5) N(4) C(6) 119.6(4) yes
Co(1) N(5) C(7) 111.9(3) yes
Co(1) N(5) H(5) 108.9 no
Co(1) N(5) H(6) 108.9 no
C(7) N(5) H(5) 108.9 no
C(7) N(5) H(6) 108.9 no
H(5) N(5) H(6) 109.5 no
Co(1) N(6) C(8) 112.5(3) yes
Co(1) N(6) C(9) 122.2(3) yes
C(8) N(6) C(9) 120.5(4) yes
N(1) C(1) C(2) 108.1(4) yes
N(1) C(1) H(7) 109.8 no
N(1) C(1) H(8) 109.8 no
C(2) C(1) H(7) 109.8 no
C(2) C(1) H(8) 109.8 no
H(7) C(1) H(8) 109.5 no
N(2) C(2) C(1) 106.3(4) yes
N(2) C(2) H(9) 110.3 no
N(2) C(2) H(10) 110.2 no
C(1) C(2) H(9) 110.2 no
C(1) C(2) H(10) 110.2 no
H(9) C(2) H(10) 109.5 no
O(1) C(3) N(2) 126.1(5) yes
O(1) C(3) C(10) 118.2(5) yes
N(2) C(3) C(10) 115.6(4) yes
N(3) C(4) C(5) 108.8(4) yes
N(3) C(4) H(11) 109.6 no
N(3) C(4) H(12) 109.6 no
C(5) C(4) H(11) 109.6 no
C(5) C(4) H(12) 109.6 no
H(11) C(4) H(12) 109.5 no
N(4) C(5) C(4) 106.2(4) yes
N(4) C(5) H(13) 110.3 no
N(4) C(5) H(14) 110.3 no
C(4) C(5) H(13) 110.3 no
C(4) C(5) H(14) 110.3 no
H(13) C(5) H(14) 109.5 no
O(2) C(6) N(4) 127.0(5) yes
O(2) C(6) C(10) 118.2(4) yes
N(4) C(6) C(10) 114.8(4) yes
N(5) C(7) C(8) 109.4(4) yes
N(5) C(7) H(15) 109.5 no
N(5) C(7) H(16) 109.5 no
C(8) C(7) H(15) 109.5 no
C(8) C(7) H(16) 109.5 no
H(15) C(7) H(16) 109.5 no
N(6) C(8) C(7) 105.2(4) yes
N(6) C(8) H(17) 110.5 no
N(6) C(8) H(18) 110.5 no
C(7) C(8) H(17) 110.5 no
C(7) C(8) H(18) 110.5 no
H(17) C(8) H(18) 109.5 no
O(3) C(9) N(6) 127.9(5) yes
O(3) C(9) C(10) 118.4(4) yes
N(6) C(9) C(10) 113.7(4) yes
C(3) C(10) C(6) 109.4(4) yes
C(3) C(10) C(9) 105.6(4) yes
C(3) C(10) C(11) 111.6(4) yes
C(6) C(10) C(9) 107.5(4) yes
C(6) C(10) C(11) 111.0(4) yes
C(9) C(10) C(11) 111.6(4) yes
C(10) C(11) H(19) 109.5 no
C(10) C(11) H(20) 109.5 no
C(10) C(11) H(21) 109.5 no
H(19) C(11) H(20) 109.5 no
H(19) C(11) H(21) 109.5 no
H(20) C(11) H(21) 109.5 no

loop_
_geom_bond_atom_site_label_1
_geom_bond_atom_site_label_2
_geom_bond_distance
_geom_bond_publ_flag
Co(1) N(1) 1.989(4) yes
Co(1) N(2) 1.895(4) yes
Co(1) N(3) 2.003(4) yes
Co(1) N(4) 1.902(4) yes
Co(1) N(5) 1.995(4) yes
Co(1) N(6) 1.895(4) yes
O(1) C(3) 1.260(6) yes
O(2) C(6) 1.267(6) yes
O(3) C(9) 1.254(5) yes
O(4) H(22) 1.02 no
O(4) H(23) 0.92 no
O(5) H(24) 1.07 no
O(5) H(25) 0.95 no
O(6) H(26) 0.83 no
O(6) H(27) 0.87 no
N(1) C(1) 1.491(7) yes
N(1) H(1) 0.86 no
N(1) H(2) 0.86 no
N(2) C(2) 1.480(7) yes
N(2) C(3) 1.312(6) yes
N(3) C(4) 1.457(7) yes
N(3) H(3) 0.86 no
N(3) H(4) 0.86 no
N(4) C(5) 1.469(6) yes
N(4) C(6) 1.291(6) yes
N(5) C(7) 1.466(7) yes
N(5) H(5) 0.86 no
N(5) H(6) 0.86 no
N(6) C(8) 1.480(6) yes
N(6) C(9) 1.296(6) yes
C(1) C(2) 1.522(7) yes
C(1) H(7) 0.95 no
C(1) H(8) 0.95 no
C(2) H(9) 0.95 no
C(2) H(10) 0.95 no
C(3) C(10) 1.561(7) yes
C(4) C(5) 1.487(8) yes
C(4) H(11) 0.95 no
C(4) H(12) 0.95 no
C(5) H(13) 0.95 no
C(5) H(14) 0.95 no
C(6) C(10) 1.575(7) yes
C(7) C(8) 1.514(9) yes
C(7) H(15) 0.95 no
C(7) H(16) 0.95 no
C(8) H(17) 0.95 no
C(8) H(18) 0.95 no
C(9) C(10) 1.564(7) yes
C(10) C(11) 1.505(7) yes
C(11) H(19) 0.95 no
C(11) H(20) 0.95 no
C(11) H(21) 0.95 no

loop_
_geom_contact_atom_site_label_1
_geom_contact_atom_site_label_2
_geom_contact_distance
_geom_contact_site_symmetry_2
_geom_contact_publ_flag
O(1) O(5) 2.731(5) . no
O(1) O(6) 2.799(5) . no
O(1) C(8) 3.456(7) 1_455 no
O(2) O(6) 2.886(5) 6_664 no
O(2) N(1) 2.957(5) 1_565 no
O(2) N(5) 3.414(6) 1_565 no
O(2) C(7) 3.509(7) 1_565 no
O(2) C(8) 3.591(6) 1_565 no
O(3) O(5) 2.730(5) 1_655 no
O(3) O(4) 2.864(5) . no
O(3) C(1) 3.493(7) 1_665 no
O(3) C(4) 3.547(7) 5 no
O(4) O(6) 2.893(5) 1_665 no
O(4) N(1) 3.103(6) 5_665 no
O(4) O(5) 3.346(5) 1_655 no
O(4) N(3) 3.368(6) 5_665 no
O(4) C(7) 3.369(8) 5_565 no
O(4) N(5) 3.475(7) 5_565 no
O(4) C(11) 3.520(7) . no
O(5) N(5) 2.998(6) 5_565 no
O(5) N(3) 3.004(5) 5_565 no
O(5) C(11) 3.438(6) . no
O(5) O(6) 3.516(5) . no
O(5) C(1) 3.516(7) 1_565 no
O(6) N(3) 2.991(5) 5 no
O(6) C(5) 3.229(7) 5_455 no
O(6) C(4) 3.426(7) 5 no
O(6) C(6) 3.468(6) 5_455 no
O(6) N(4) 3.538(6) 5_455 no
O(6) C(2) 3.542(6) 5 no

loop_
_geom_torsion_atom_site_label_1
_geom_torsion_atom_site_label_2
_geom_torsion_atom_site_label_3
_geom_torsion_atom_site_label_4
_geom_torsion
_geom_torsion_publ_flag
Co(1) N(1) C(1) C(2) 36.1(5) no
Co(1) N(2) C(2) C(1) 36.3(5) no
Co(1) N(2) C(3) O(1) -162.2(4) no
Co(1) N(2) C(3) C(10) 14.5(6) no
Co(1) N(3) C(4) C(5) 32.9(5) no
Co(1) N(4) C(5) C(4) 39.5(5) no
Co(1) N(4) C(6) O(2) -172.3(4) no
Co(1) N(4) C(6) C(10) 7.8(6) no
Co(1) N(5) C(7) C(8) 22.1(5) no
Co(1) N(6) C(8) C(7) 44.3(5) no
Co(1) N(6) C(9) O(3) -166.7(4) no
Co(1) N(6) C(9) C(10) 13.5(6) no
O(1) C(3) N(2) C(2) -16.8(7) no
O(1) C(3) C(10) C(6) -135.3(4) no
O(1) C(3) C(10) C(9) 109.3(5) no
O(1) C(3) C(10) C(11) -12.2(6) no
O(2) C(6) N(4) C(5) -21.0(8) no
O(2) C(6) C(10) C(3) 119.5(5) no
O(2) C(6) C(10) C(9) -126.4(5) no
O(2) C(6) C(10) C(11) -4.1(6) no
O(3) C(9) N(6) C(8) -12.9(8) no
O(3) C(9) C(10) C(3) -128.9(5) no
O(3) C(9) C(10) C(6) 114.4(5) no
O(3) C(9) C(10) C(11) -7.5(7) no
N(1) Co(1) N(2) C(2) -13.5(3) no
N(1) Co(1) N(2) C(3) 133.9(4) no
N(1) Co(1) N(3) C(4) 166.2(3) no
N(1) Co(1) N(4) C(5) -52(1) no
N(1) Co(1) N(4) C(6) 101(1) no
N(1) Co(1) N(5) C(7) -94.6(4) no
N(1) Co(1) N(6) C(8) 64.3(4) no
N(1) Co(1) N(6) C(9) -140.1(4) no
N(1) C(1) C(2) N(2) -46.4(5) no
N(2) Co(1) N(1) C(1) -13.2(3) no
N(2) Co(1) N(3) C(4) 80.3(4) no
N(2) Co(1) N(4) C(5) -112.1(4) no
N(2) Co(1) N(4) C(6) 40.9(4) no
N(2) Co(1) N(5) C(7) -20(2) no
N(2) Co(1) N(6) C(8) 150.0(4) no
N(2) Co(1) N(6) C(9) -54.3(4) no
N(2) C(3) C(10) C(6) 47.6(6) no
N(2) C(3) C(10) C(9) -67.8(6) no
N(2) C(3) C(10) C(11) 170.8(4) no
N(3) Co(1) N(1) C(1) -107.8(3) no
N(3) Co(1) N(2) C(2) 75.5(3) no
N(3) Co(1) N(2) C(3) -137.1(4) no
N(3) Co(1) N(4) C(5) -17.5(4) no
N(3) Co(1) N(4) C(6) 135.5(4) no
N(3) Co(1) N(5) C(7) 175.9(4) no
N(3) Co(1) N(6) C(8) -91(2) no
N(3) Co(1) N(6) C(9) 64(2) no
N(3) C(4) C(5) N(4) -45.9(6) no
N(4) Co(1) N(1) C(1) -74(1) no
N(4) Co(1) N(2) C(2) 159.1(3) no
N(4) Co(1) N(2) C(3) -53.5(4) no
N(4) Co(1) N(3) C(4) -9.0(3) no
N(4) Co(1) N(5) C(7) 92.1(4) no
N(4) Co(1) N(6) C(8) -120.2(4) no
N(4) Co(1) N(6) C(9) 35.5(4) no
N(4) C(6) C(10) C(3) -60.6(6) no
N(4) C(6) C(10) C(9) 53.6(5) no
N(4) C(6) C(10) C(11) 175.9(5) no
N(5) Co(1) N(1) C(1) 158.3(3) no
N(5) Co(1) N(2) C(2) -88(1) no
N(5) Co(1) N(2) C(3) 59(1) no
N(5) Co(1) N(3) C(4) -102.1(4) no
N(5) Co(1) N(4) C(5) 76.0(4) no
N(5) Co(1) N(4) C(6) -131.0(4) no
N(5) Co(1) N(6) C(8) -26.7(4) no
N(5) Co(1) N(6) C(9) 129.0(4) no
N(5) C(7) C(8) N(6) -41.2(6) no
N(6) Co(1) N(1) C(1) 74.9(3) no
N(6) Co(1) N(2) C(2) -110.3(3) no
N(6) Co(1) N(2) C(3) 37.1(4) no
N(6) Co(1) N(3) C(4) -38(2) no
N(6) Co(1) N(4) C(5) 159.3(4) no
N(6) Co(1) N(4) C(6) -47.7(4) no
N(6) Co(1) N(5) C(7) 1.9(4) no
N(6) C(9) C(10) C(3) 50.9(6) no
N(6) C(9) C(10) C(6) -65.8(5) no
N(6) C(9) C(10) C(11) 172.3(4) no
C(1) C(2) N(2) C(3) -111.4(5) no
C(2) N(2) C(3) C(10) 159.9(4) no
C(4) C(5) N(4) C(6) -114.1(5) no
C(5) N(4) C(6) C(10) 159.1(4) no
C(7) C(8) N(6) C(9) -111.8(5) no
C(8) N(6) C(9) C(10) 167.3(5) no
